data_7029095
loop_
_publ_author_name
'Perrin, Andrea'
'Myers, Dominic'
'Fucke, Katharina'
'Musa, Osama M.'
'Steed, Jonathan W.'

_publ_section_title
;
 N-Alkyl pyrrolidone ether podands as versatile alkali metal ion chelants.
;
_journal_issue 8
_journal_name_full 'Dalton transactions (Cambridge, England : 2003)'
_journal_page_first 3153
_journal_page_last 3161
_journal_paper_doi 10.1039/c3dt53001a
_journal_volume 43
_journal_year 2014
_chemical_formula_moiety 'C48 H80 N8 Na2 O12, 2(C24 H20 B)'
_chemical_formula_sum 'C96 H120 B2 N8 Na2 O12'
_chemical_formula_weight 1645.60
_chemical_name_systematic
;
 ? 
;
_space_group_crystal_system triclinic
_space_group_IT_number 2
_space_group_name_Hall '-P 1'
_space_group_name_H-M_alt 'P -1'
_symmetry_space_group_name_Hall '-P 1'
_symmetry_space_group_name_H-M 'P -1'
_atom_sites_solution_hydrogens geom
_atom_sites_solution_primary iterative
_atom_sites_solution_secondary difmap
_audit_creation_date 2013-07-08
_audit_creation_method
;
  Olex2 1.2
  (compiled Apr 23 2013 17:59:47, GUI svn.r4466)
;
_cell_angle_alpha 71.514(5)
_cell_angle_beta 79.756(4)
_cell_angle_gamma 66.772(5)
_cell_formula_units_Z 1
_cell_length_a 11.5127(6)
_cell_length_b 13.7549(9)
_cell_length_c 15.9209(7)
_cell_measurement_reflns_used 6602
_cell_measurement_temperature 120
_cell_measurement_theta_max 32.6616
_cell_measurement_theta_min 2.6974
_cell_volume 2193.2(2)
_computing_cell_refinement
;
CrysAlisPro, Agilent Technologies,
Version 1.171.36.20 (release 27-06-2012 CrysAlis171 .NET)
(compiled Jul 11 2012,15:38:31)
;
_computing_data_collection
;
CrysAlisPro, Agilent Technologies,
Version 1.171.36.20 (release 27-06-2012 CrysAlis171 .NET)
(compiled Jul 11 2012,15:38:31)
;
_computing_data_reduction
;
CrysAlisPro, Agilent Technologies,
Version 1.171.36.20 (release 27-06-2012 CrysAlis171 .NET)
(compiled Jul 11 2012,15:38:31)
;
_computing_molecular_graphics
;
O. V. Dolomanov, L. J. Bourhis, R. J. Gildea, J. A. K. Howard and H. Puschmann,
OLEX2: a complete structure solution, refinement and analysis program.
J. Appl. Cryst. (2009). 42, 339-341.
;
_computing_publication_material
;
O. V. Dolomanov, L. J. Bourhis, R. J. Gildea, J. A. K. Howard and H. Puschmann,
OLEX2: a complete structure solution, refinement and analysis program.
J. Appl. Cryst. (2009). 42, 339-341.
;
_computing_structure_refinement
;
SHELXL, G.M. Sheldrick, Acta Cryst.
(2008). A64, 112-122
;
_computing_structure_solution 'SUPERFLIP, J. Appl. Cryst. (2007) 40, 786-790'
_diffrn_ambient_temperature 120
_diffrn_detector_area_resol_mean 16.1511
_diffrn_measured_fraction_theta_full 0.999
_diffrn_measured_fraction_theta_max 0.999
_diffrn_measurement_details
;
  1 omega  -92.00  -17.00   1.0000   25.0000
omega____ theta____ kappa____ phi______ frames
    -      -26.3429  -57.0000   90.0000 75

  2 omega  -95.00  -64.00   1.0000   25.0000
omega____ theta____ kappa____ phi______ frames
    -      -26.3429  -57.0000   60.0000 31

  3 omega  -48.00   42.00   1.0000   25.0000
omega____ theta____ kappa____ phi______ frames
    -      -26.3429   57.0000 -150.0000 90

  4 omega  -78.00  -32.00   1.0000   25.0000
omega____ theta____ kappa____ phi______ frames
    -      -26.3429  179.0000 -180.0000 46

  5 omega   30.00   63.00   1.0000   25.0000
omega____ theta____ kappa____ phi______ frames
    -       26.9679 -100.0000   30.0000 33

  6 omega   43.00   69.00   1.0000   25.0000
omega____ theta____ kappa____ phi______ frames
    -       26.9679 -100.0000   60.0000 26

  7 omega    6.00   32.00   1.0000   25.0000
omega____ theta____ kappa____ phi______ frames
    -       26.9679 -100.0000   60.0000 26

  8 omega   33.00   69.00   1.0000   25.0000
omega____ theta____ kappa____ phi______ frames
    -       26.9679 -100.0000  -90.0000 36

  9 omega   42.00   69.00   1.0000   25.0000
omega____ theta____ kappa____ phi______ frames
    -       26.9679 -100.0000 -150.0000 27

 10 omega  -36.00   48.00   1.0000   25.0000
omega____ theta____ kappa____ phi______ frames
    -       26.9679  -38.0000  -60.0000 84

 11 omega  -95.00   -5.00   1.0000   25.0000
omega____ theta____ kappa____ phi______ frames
    -      -26.3429  -57.0000  -30.0000 90

 12 omega  -95.00   -5.00   1.0000   25.0000
omega____ theta____ kappa____ phi______ frames
    -      -26.3429  -57.0000  150.0000 90

 13 omega -103.00  -78.00   1.0000   25.0000
omega____ theta____ kappa____ phi______ frames
    -      -26.3429 -179.0000    0.0000 25

 14 omega  -95.00   -5.00   1.0000   25.0000
omega____ theta____ kappa____ phi______ frames
    -      -26.3429  -57.0000 -120.0000 90
;
_diffrn_measurement_device_type 'Xcalibur, Sapphire3, Gemini ultra'
_diffrn_measurement_method '\w scans'
_diffrn_orient_matrix_UB_11 -0.0652741000
_diffrn_orient_matrix_UB_12 0.0257549000
_diffrn_orient_matrix_UB_13 0.0109331000
_diffrn_orient_matrix_UB_21 0.0134038000
_diffrn_orient_matrix_UB_22 0.0404582000
_diffrn_orient_matrix_UB_23 0.0109818000
_diffrn_orient_matrix_UB_31 -0.0084384000
_diffrn_orient_matrix_UB_32 0.0332046000
_diffrn_orient_matrix_UB_33 -0.0444374000
_diffrn_radiation_monochromator graphite
_diffrn_radiation_type 'Mo K\a'
_diffrn_radiation_wavelength 0.7107
_diffrn_reflns_av_R_equivalents 0.0578
_diffrn_reflns_av_unetI/netI 0.0646
_diffrn_reflns_limit_h_max 14
_diffrn_reflns_limit_h_min -14
_diffrn_reflns_limit_k_max 17
_diffrn_reflns_limit_k_min -17
_diffrn_reflns_limit_l_max 20
_diffrn_reflns_limit_l_min -20
_diffrn_reflns_number 31465
_diffrn_reflns_theta_full 27.00
_diffrn_reflns_theta_max 27.00
_diffrn_reflns_theta_min 2.70
_diffrn_source 'Enhance (Mo) X-ray Source'
_exptl_absorpt_coefficient_mu 0.090
_exptl_absorpt_correction_T_max 0.994
_exptl_absorpt_correction_T_min 0.987
_exptl_absorpt_correction_type analytical
_exptl_absorpt_process_details
;
CrysAlisPro, Agilent Technologies,
Version 1.171.36.20 (release 27-06-2012 CrysAlis171 .NET)
(compiled Jul 11 2012,15:38:31)
Analytical numeric absorption correction using a multifaceted crystal
            model based on expressions derived by R.C. Clark & J.S. Reid.
(Clark, R. C. & Reid, J. S. (1995). Acta Cryst. A51, 887-897)
;
_exptl_crystal_colour colourless
_exptl_crystal_colour_primary colourless
_exptl_crystal_density_diffrn 1.246
_exptl_crystal_density_method 'not measured'
_exptl_crystal_description block
_exptl_crystal_F_000 880
_exptl_crystal_size_max 0.4125
_exptl_crystal_size_mid 0.2418
_exptl_crystal_size_min 0.1581
_refine_diff_density_max 0.543
_refine_diff_density_min -0.401
_refine_diff_density_rms 0.049
_refine_ls_extinction_method none
_refine_ls_goodness_of_fit_ref 1.032
_refine_ls_hydrogen_treatment mixed
_refine_ls_matrix_type full
_refine_ls_number_parameters 541
_refine_ls_number_reflns 9579
_refine_ls_number_restraints 0
_refine_ls_restrained_S_all 1.032
_refine_ls_R_factor_all 0.0784
_refine_ls_R_factor_gt 0.0513
_refine_ls_shift/su_max 0.001
_refine_ls_shift/su_mean 0.000
_refine_ls_structure_factor_coef Fsqd
_refine_ls_weighting_details 'calc w=1/[\s^2^(Fo^2^)+(0.0444P)^2^+0.4208P] where P=(Fo^2^+2Fc^2^)/3'
_refine_ls_weighting_scheme calc
_refine_ls_wR_factor_gt 0.1090
_refine_ls_wR_factor_ref 0.1235
_reflns_number_gt 6919
_reflns_number_total 9579
_reflns_threshold_expression >2sigma(I)
_cod_data_source_file c3dt53001a.txt
_cod_data_source_block ap74_16a
_cod_database_code 7029095
_chemical_oxdiff_formula NaBC48H60N4O6
_reflns_odcompleteness_completeness 99.93
_reflns_odcompleteness_iscentric 1
_reflns_odcompleteness_theta 30.44
_olex2_refinement_description
;
1. Fixed Uiso
 At 1.2 times of:
  All C(H) groups, All C(H,H) groups
2.a Secondary CH2 refined with riding coordinates:
 C8(H8A,H8B), C4(H4A,H4B), C5(H5A,H5B), C2(H2A,H2B), C6(H6A,H6B), C7(H7A,H7B),
 C24(H24A,H24B), C3(H3A,H3B), C12(H12A,H12B), C11(H11A,H11B), C20(H20A,H20B),
 C10(H10A,H10B), C17(H17A,H17B), C16(H16A,H16B), C18(H18A,H18B), C14(H14A,H14B),
  C19(H19A,H19B), C23(H23A,H23B), C15(H15A,H15B), C22(H22A,H22B)
2.b Aromatic/amide H refined with riding coordinates:
 C36(H36), C44(H44), C30(H30), C48(H48), C32(H32), C34(H34), C45(H45),
 C35(H35), C42(H42), C38(H38), C33(H33), C46(H46), C29(H29), C26(H26), C47(H47),
  C28(H28), C39(H39), C41(H41), C40(H40), C27(H27)
;

loop_
_space_group_symop_id
_space_group_symop_operation_xyz
1 'x, y, z'
2 '-x, -y, -z'

loop_
_atom_site_label
_atom_site_type_symbol
_atom_site_fract_x
_atom_site_fract_y
_atom_site_fract_z
_atom_site_U_iso_or_equiv
_atom_site_adp_type
_atom_site_occupancy
_atom_site_symmetry_multiplicity
_atom_site_calc_flag
_atom_site_refinement_flags
Na1 Na 0.97756(7) 0.40749(6) 0.10086(4) 0.02268(17) Uani 1 1 d .
O1 O 1.04198(12) 0.55592(11) 0.05220(8) 0.0236(3) Uani 1 1 d .
O2 O 1.02369(12) 0.38676(11) 0.25438(8) 0.0244(3) Uani 1 1 d .
O5 O 1.43582(13) 0.20305(12) -0.02926(8) 0.0308(3) Uani 1 1 d .
O3 O 0.77918(12) 0.42618(12) 0.16433(8) 0.0312(3) Uani 1 1 d .
N1 N 1.07681(14) 0.59293(12) 0.17437(9) 0.0204(3) Uani 1 1 d .
O4 O 1.11019(14) 0.23364(12) 0.11504(9) 0.0375(4) Uani 1 1 d .
N2 N 0.80619(14) 0.32208(13) 0.30891(9) 0.0224(3) Uani 1 1 d .
O6 O 1.42616(16) 0.38382(13) 0.19542(11) 0.0500(4) Uani 1 1 d .
N4 N 1.47407(15) 0.23735(14) 0.13958(10) 0.0257(4) Uani 1 1 d .
N3 N 1.23119(14) 0.11901(14) 0.03036(11) 0.0267(4) Uani 1 1 d .
C43 C 0.00434(16) 0.23112(15) 0.61406(11) 0.0165(4) Uani 1 1 d .
C31 C 0.19365(16) 0.07073(14) 0.55354(11) 0.0155(4) Uani 1 1 d .
C37 C 0.14822(15) 0.05274(15) 0.72786(11) 0.0171(4) Uani 1 1 d .
C25 C 0.25122(15) 0.19948(14) 0.61747(11) 0.0174(4) Uani 1 1 d .
C36 C 0.11213(16) 0.06657(15) 0.50037(11) 0.0179(4) Uani 1 1 d .
H36 H 0.0242 0.1079 0.5059 0.022 Uiso 1 1 calc R
C44 C -0.10221(16) 0.20092(15) 0.64614(11) 0.0187(4) Uani 1 1 d .
H44 H -0.0887 0.1260 0.6763 0.022 Uiso 1 1 calc R
C1 C 1.10599(17) 0.57955(14) 0.09264(11) 0.0198(4) Uani 1 1 d .
C30 C 0.28178(16) 0.25875(14) 0.53224(12) 0.0196(4) Uani 1 1 d .
H30 H 0.2403 0.2641 0.4836 0.024 Uiso 1 1 calc R
C48 C -0.02425(16) 0.34305(15) 0.56903(11) 0.0200(4) Uani 1 1 d .
H48 H 0.0437 0.3684 0.5456 0.024 Uiso 1 1 calc R
C32 C 0.32245(16) 0.00736(15) 0.54088(12) 0.0204(4) Uani 1 1 d .
H32 H 0.3818 0.0079 0.5751 0.025 Uiso 1 1 calc R
C34 C 0.28262(17) -0.05756(15) 0.42991(12) 0.0213(4) Uani 1 1 d .
H34 H 0.3120 -0.1006 0.3888 0.026 Uiso 1 1 calc R
C45 C -0.22621(16) 0.27519(16) 0.63585(11) 0.0205(4) Uani 1 1 d .
H45 H -0.2949 0.2509 0.6596 0.025 Uiso 1 1 calc R
C35 C 0.15515(17) 0.00400(15) 0.43956(11) 0.0207(4) Uani 1 1 d .
H35 H 0.0966 0.0036 0.4045 0.025 Uiso 1 1 calc R
C42 C 0.19299(16) -0.06197(15) 0.74462(12) 0.0204(4) Uani 1 1 d .
H42 H 0.2291 -0.0930 0.6962 0.024 Uiso 1 1 calc R
C38 C 0.09649(16) 0.09172(15) 0.80320(11) 0.0207(4) Uani 1 1 d .
H38 H 0.0648 0.1688 0.7959 0.025 Uiso 1 1 calc R
C33 C 0.36681(17) -0.05552(15) 0.48119(12) 0.0224(4) Uani 1 1 d .
H33 H 0.4546 -0.0972 0.4753 0.027 Uiso 1 1 calc R
C46 C -0.24940(17) 0.38495(16) 0.59079(12) 0.0226(4) Uani 1 1 d .
H46 H -0.3337 0.4362 0.5832 0.027 Uiso 1 1 calc R
C29 C 0.36945(17) 0.30976(15) 0.51576(12) 0.0231(4) Uani 1 1 d .
H29 H 0.3859 0.3496 0.4571 0.028 Uiso 1 1 calc R
C26 C 0.31736(17) 0.19457(16) 0.68542(12) 0.0220(4) Uani 1 1 d .
H26 H 0.3008 0.1558 0.7444 0.026 Uiso 1 1 calc R
C8 C 0.93303(17) 0.24548(15) 0.29727(12) 0.0223(4) Uani 1 1 d .
H8A H 0.9471 0.2387 0.2359 0.027 Uiso 1 1 calc R
H8B H 0.9413 0.1722 0.3382 0.027 Uiso 1 1 calc R
C47 C -0.14768(17) 0.41842(15) 0.55717(12) 0.0225(4) Uani 1 1 d .
H47 H -0.1621 0.4932 0.5259 0.027 Uiso 1 1 calc R
B1 B 0.14898(18) 0.13898(16) 0.62867(12) 0.0157(4) Uani 1 1 d .
C28 C 0.43268(17) 0.30251(16) 0.58488(13) 0.0256(4) Uani 1 1 d .
H28 H 0.4931 0.3369 0.5743 0.031 Uiso 1 1 calc R
C39 C 0.08974(17) 0.02262(16) 0.88764(12) 0.0245(4) Uani 1 1 d .
H39 H 0.0539 0.0528 0.9365 0.029 Uiso 1 1 calc R
C41 C 0.18696(17) -0.13267(16) 0.82887(12) 0.0243(4) Uani 1 1 d .
H41 H 0.2184 -0.2099 0.8369 0.029 Uiso 1 1 calc R
C4 C 1.17681(18) 0.60784(16) 0.20878(12) 0.0250(4) Uani 1 1 d .
H4A H 1.2298 0.5380 0.2482 0.030 Uiso 1 1 calc R
H4B H 1.1407 0.6644 0.2417 0.030 Uiso 1 1 calc R
C40 C 0.13507(18) -0.09028(16) 0.90091(12) 0.0258(4) Uani 1 1 d .
H40 H 0.1306 -0.1379 0.9586 0.031 Uiso 1 1 calc R
C5 C 0.96610(18) 0.57963(16) 0.23011(12) 0.0247(4) Uani 1 1 d .
H5A H 0.9014 0.5891 0.1917 0.030 Uiso 1 1 calc R
H5B H 0.9298 0.6384 0.2609 0.030 Uiso 1 1 calc R
C9 C 0.74073(17) 0.40475(16) 0.24328(12) 0.0247(4) Uani 1 1 d .
C2 C 1.22975(18) 0.59581(17) 0.05803(12) 0.0259(4) Uani 1 1 d .
H2A H 1.2229 0.6467 -0.0025 0.031 Uiso 1 1 calc R
H2B H 1.2989 0.5249 0.0568 0.031 Uiso 1 1 calc R
C6 C 0.9940(2) 0.46943(16) 0.29860(12) 0.0268(4) Uani 1 1 d .
H6A H 1.0662 0.4542 0.3326 0.032 Uiso 1 1 calc R
H6B H 0.9193 0.4699 0.3406 0.032 Uiso 1 1 calc R
C13 C 1.17050(18) 0.14071(16) 0.10605(13) 0.0255(4) Uani 1 1 d .
C27 C 0.40673(18) 0.24456(17) 0.66968(13) 0.0266(4) Uani 1 1 d .
H27 H 0.4500 0.2387 0.7177 0.032 Uiso 1 1 calc R
C7 C 1.03410(18) 0.28076(16) 0.31456(12) 0.0251(4) Uani 1 1 d .
H7A H 1.0231 0.2849 0.3766 0.030 Uiso 1 1 calc R
H7B H 1.1191 0.2260 0.3059 0.030 Uiso 1 1 calc R
C24 C 1.49970(19) 0.11932(17) 0.17118(12) 0.0273(4) Uani 1 1 d .
H24A H 1.5919 0.0766 0.1701 0.033 Uiso 1 1 calc R
H24B H 1.4594 0.0964 0.1347 0.033 Uiso 1 1 calc R
C3 C 1.2530(2) 0.64534(18) 0.12437(13) 0.0307(5) Uani 1 1 d .
H3A H 1.3441 0.6171 0.1349 0.037 Uiso 1 1 calc R
H3B H 1.2223 0.7266 0.1028 0.037 Uiso 1 1 calc R
C12 C 0.73660(19) 0.31481(17) 0.39587(12) 0.0285(5) Uani 1 1 d .
H12A H 0.7904 0.3050 0.4422 0.034 Uiso 1 1 calc R
H12B H 0.7057 0.2530 0.4130 0.034 Uiso 1 1 calc R
C11 C 0.6273(2) 0.4242(2) 0.38199(15) 0.0466(6) Uani 1 1 d .
H11A H 0.6462 0.4764 0.4033 0.056 Uiso 1 1 calc R
H11B H 0.5488 0.4148 0.4140 0.056 Uiso 1 1 calc R
C20 C 1.5013(2) 0.29212(18) 0.04861(13) 0.0321(5) Uani 1 1 d .
H20A H 1.5875 0.2488 0.0289 0.039 Uiso 1 1 calc R
H20B H 1.5005 0.3652 0.0461 0.039 Uiso 1 1 calc R
C10 C 0.61361(18) 0.46515(18) 0.28251(13) 0.0315(5) Uani 1 1 d .
H10A H 0.5461 0.4479 0.2665 0.038 Uiso 1 1 calc R
H10B H 0.5931 0.5456 0.2613 0.038 Uiso 1 1 calc R
C17 C 1.22961(18) 0.20463(18) -0.05179(13) 0.0313(5) Uani 1 1 d .
H17A H 1.1796 0.2771 -0.0406 0.038 Uiso 1 1 calc R
H17B H 1.1864 0.1960 -0.0960 0.038 Uiso 1 1 calc R
C16 C 1.3029(2) 0.00288(18) 0.03911(15) 0.0394(6) Uani 1 1 d .
H16A H 1.3951 -0.0123 0.0324 0.047 Uiso 1 1 calc R
H16B H 1.2805 -0.0215 -0.0059 0.047 Uiso 1 1 calc R
C18 C 1.35987(19) 0.2033(2) -0.09043(13) 0.0343(5) Uani 1 1 d .
H18A H 1.4040 0.1371 -0.1123 0.041 Uiso 1 1 calc R
H18B H 1.3506 0.2686 -0.1420 0.041 Uiso 1 1 calc R
C14 C 1.1866(2) 0.03388(17) 0.17661(14) 0.0343(5) Uani 1 1 d .
H14A H 1.2305 0.0286 0.2269 0.041 Uiso 1 1 calc R
H14B H 1.1035 0.0272 0.1991 0.041 Uiso 1 1 calc R
C21 C 1.44364(19) 0.28693(19) 0.20561(14) 0.0335(5) Uani 1 1 d .
C19 C 1.4084(2) 0.30698(18) -0.01482(13) 0.0344(5) Uani 1 1 d .
H19A H 1.3206 0.3345 0.0108 0.041 Uiso 1 1 calc R
H19B H 1.4168 0.3610 -0.0717 0.041 Uiso 1 1 calc R
C23 C 1.4412(2) 0.1043(2) 0.26572(13) 0.0391(6) Uani 1 1 d .
H23A H 1.3545 0.1046 0.2681 0.047 Uiso 1 1 calc R
H23B H 1.4933 0.0343 0.3054 0.047 Uiso 1 1 calc R
C15 C 1.2653(3) -0.0537(2) 0.1310(2) 0.0788(11) Uani 1 1 d .
H15A H 1.3415 -0.1041 0.1640 0.095 Uiso 1 1 calc R
H15B H 1.2157 -0.0971 0.1282 0.095 Uiso 1 1 calc R
C22 C 1.4384(2) 0.2020(2) 0.29232(14) 0.0395(6) Uani 1 1 d .
H22A H 1.3598 0.2303 0.3284 0.047 Uiso 1 1 calc R
H22B H 1.5121 0.1814 0.3269 0.047 Uiso 1 1 calc R

loop_
_atom_site_aniso_label
_atom_site_aniso_U_11
_atom_site_aniso_U_22
_atom_site_aniso_U_33
_atom_site_aniso_U_23
_atom_site_aniso_U_13
_atom_site_aniso_U_12
Na1 0.0309(4) 0.0216(4) 0.0175(3) -0.0063(3) 0.0002(3) -0.0115(3)
O1 0.0338(7) 0.0242(7) 0.0179(6) -0.0062(5) -0.0028(5) -0.0149(6)
O2 0.0364(7) 0.0201(7) 0.0185(6) -0.0039(5) -0.0030(6) -0.0126(6)
O5 0.0320(8) 0.0339(9) 0.0241(7) -0.0083(6) -0.0055(6) -0.0076(7)
O3 0.0306(7) 0.0359(9) 0.0202(7) -0.0020(6) -0.0039(6) -0.0083(7)
N1 0.0292(8) 0.0172(8) 0.0164(7) -0.0053(6) -0.0024(6) -0.0092(7)
O4 0.0496(9) 0.0242(8) 0.0306(8) -0.0099(6) 0.0104(7) -0.0086(7)
N2 0.0247(8) 0.0223(9) 0.0181(8) -0.0037(6) 0.0020(6) -0.0092(7)
O6 0.0636(11) 0.0308(10) 0.0524(10) -0.0185(8) -0.0219(9) -0.0007(8)
N4 0.0274(8) 0.0263(9) 0.0233(8) -0.0071(7) -0.0039(7) -0.0085(7)
N3 0.0236(8) 0.0249(9) 0.0299(9) -0.0132(7) -0.0010(7) -0.0030(7)
C43 0.0196(9) 0.0176(9) 0.0142(8) -0.0078(7) -0.0009(7) -0.0062(7)
C31 0.0178(8) 0.0127(9) 0.0148(8) -0.0014(7) -0.0010(7) -0.0062(7)
C37 0.0140(8) 0.0186(9) 0.0211(9) -0.0051(7) -0.0033(7) -0.0076(7)
C25 0.0143(8) 0.0138(9) 0.0231(9) -0.0080(7) -0.0004(7) -0.0019(7)
C36 0.0158(8) 0.0177(9) 0.0188(9) -0.0038(7) 0.0001(7) -0.0060(7)
C44 0.0209(9) 0.0173(9) 0.0198(9) -0.0071(7) -0.0035(7) -0.0063(8)
C1 0.0290(10) 0.0120(9) 0.0160(8) -0.0004(7) -0.0046(7) -0.0063(8)
C30 0.0173(9) 0.0153(9) 0.0241(9) -0.0049(7) -0.0035(7) -0.0030(7)
C48 0.0193(9) 0.0200(10) 0.0199(9) -0.0048(7) 0.0012(7) -0.0078(8)
C32 0.0175(9) 0.0186(10) 0.0271(10) -0.0083(8) -0.0023(7) -0.0065(8)
C34 0.0273(10) 0.0172(10) 0.0204(9) -0.0085(7) 0.0040(7) -0.0089(8)
C45 0.0178(9) 0.0259(10) 0.0221(9) -0.0110(8) 0.0001(7) -0.0094(8)
C35 0.0245(9) 0.0199(10) 0.0188(9) -0.0040(7) -0.0023(7) -0.0098(8)
C42 0.0204(9) 0.0196(10) 0.0217(9) -0.0058(7) -0.0043(7) -0.0064(8)
C38 0.0214(9) 0.0183(10) 0.0210(9) -0.0044(7) -0.0019(7) -0.0063(8)
C33 0.0185(9) 0.0199(10) 0.0269(10) -0.0081(8) 0.0032(8) -0.0056(8)
C46 0.0170(9) 0.0252(11) 0.0248(10) -0.0115(8) -0.0050(7) -0.0015(8)
C29 0.0210(9) 0.0153(10) 0.0275(10) -0.0021(8) 0.0011(8) -0.0049(8)
C26 0.0219(9) 0.0240(10) 0.0221(9) -0.0090(8) 0.0009(7) -0.0090(8)
C8 0.0269(10) 0.0168(10) 0.0216(9) -0.0035(7) -0.0027(8) -0.0071(8)
C47 0.0240(9) 0.0166(10) 0.0225(9) -0.0027(7) -0.0025(8) -0.0042(8)
B1 0.0158(9) 0.0134(10) 0.0173(9) -0.0043(8) -0.0015(8) -0.0045(8)
C28 0.0196(9) 0.0221(10) 0.0392(11) -0.0128(9) 0.0033(8) -0.0104(8)
C39 0.0261(10) 0.0278(11) 0.0194(9) -0.0067(8) 0.0004(8) -0.0102(9)
C41 0.0277(10) 0.0171(10) 0.0280(10) -0.0020(8) -0.0078(8) -0.0088(8)
C4 0.0327(11) 0.0222(10) 0.0240(10) -0.0093(8) -0.0073(8) -0.0093(9)
C40 0.0299(10) 0.0266(11) 0.0195(9) 0.0008(8) -0.0048(8) -0.0129(9)
C5 0.0305(10) 0.0227(11) 0.0200(9) -0.0074(8) 0.0029(8) -0.0093(9)
C9 0.0249(10) 0.0253(11) 0.0234(10) -0.0034(8) -0.0030(8) -0.0104(9)
C2 0.0309(10) 0.0269(11) 0.0217(9) -0.0056(8) -0.0029(8) -0.0126(9)
C6 0.0384(11) 0.0264(11) 0.0182(9) -0.0079(8) 0.0027(8) -0.0149(9)
C13 0.0245(10) 0.0230(11) 0.0302(10) -0.0084(8) -0.0017(8) -0.0086(9)
C27 0.0240(10) 0.0315(12) 0.0313(11) -0.0157(9) -0.0020(8) -0.0116(9)
C7 0.0308(10) 0.0196(10) 0.0228(9) -0.0004(8) -0.0055(8) -0.0096(9)
C24 0.0307(10) 0.0274(11) 0.0267(10) -0.0042(8) -0.0053(8) -0.0145(9)
C3 0.0375(11) 0.0304(12) 0.0310(11) -0.0061(9) -0.0068(9) -0.0190(10)
C12 0.0340(11) 0.0303(12) 0.0207(10) -0.0055(8) 0.0045(8) -0.0148(9)
C11 0.0362(13) 0.0483(16) 0.0348(12) -0.0060(11) 0.0105(10) -0.0037(11)
C20 0.0396(12) 0.0288(12) 0.0281(11) -0.0023(9) -0.0029(9) -0.0164(10)
C10 0.0247(10) 0.0306(12) 0.0360(12) -0.0095(9) -0.0015(9) -0.0064(9)
C17 0.0272(10) 0.0374(13) 0.0237(10) -0.0100(9) -0.0056(8) -0.0029(9)
C16 0.0347(12) 0.0308(13) 0.0519(14) -0.0225(11) -0.0169(10) 0.0038(10)
C18 0.0324(11) 0.0434(14) 0.0229(10) -0.0122(9) -0.0045(9) -0.0058(10)
C14 0.0424(12) 0.0253(12) 0.0353(12) -0.0001(9) -0.0104(10) -0.0154(10)
C21 0.0290(11) 0.0332(13) 0.0361(12) -0.0139(10) -0.0117(9) -0.0013(10)
C19 0.0378(12) 0.0295(12) 0.0261(11) -0.0040(9) -0.0057(9) -0.0032(10)
C23 0.0425(13) 0.0520(15) 0.0256(11) -0.0051(10) -0.0029(9) -0.0239(12)
C15 0.0654(19) 0.0231(14) 0.114(3) -0.0088(15) 0.0438(18) -0.0092(13)
C22 0.0361(12) 0.0499(15) 0.0279(11) -0.0153(10) -0.0032(9) -0.0066(11)

loop_
_atom_type_symbol
_atom_type_description
_atom_type_scat_dispersion_real
_atom_type_scat_dispersion_imag
_atom_type_scat_source
Na Na 0.0362 0.0249 'International Tables Vol C Tables 4.2.6.8 and 6.1.1.4'
B B 0.0013 0.0007 'International Tables Vol C Tables 4.2.6.8 and 6.1.1.4'
C C 0.0033 0.0016 'International Tables Vol C Tables 4.2.6.8 and 6.1.1.4'
H H 0.0000 0.0000 'International Tables Vol C Tables 4.2.6.8 and 6.1.1.4'
N N 0.0061 0.0033 'International Tables Vol C Tables 4.2.6.8 and 6.1.1.4'
O O 0.0106 0.0060 'International Tables Vol C Tables 4.2.6.8 and 6.1.1.4'

loop_
_exptl_crystal_face_index_h
_exptl_crystal_face_index_k
_exptl_crystal_face_index_l
_exptl_crystal_face_perp_dist
_exptl_oxdiff_crystal_face_indexfrac_h
_exptl_oxdiff_crystal_face_indexfrac_k
_exptl_oxdiff_crystal_face_indexfrac_l
_exptl_oxdiff_crystal_face_x
_exptl_oxdiff_crystal_face_y
_exptl_oxdiff_crystal_face_z
-1 -16 -16 0.1138 -1.0000 -16.0000 -16.0000 -0.5217 -0.8364 0.1882
1 16 15 0.1057 1.0000 16.0000 15.0000 0.5108 0.8255 -0.1437
1 2 22 0.1732 1.0000 2.0000 22.0000 0.2268 0.3359 -0.9197
0 -15 5 0.1685 -0.0000 -15.0000 5.0000 -0.3317 -0.5520 -0.7203
0 14 -9 0.1824 0.0000 14.0000 -9.0000 0.2622 0.4676 0.8648
16 6 -1 0.0592 16.0000 6.0000 -1.0000 -0.9008 0.4462 0.1087
-15 -3 -7 0.0950 -15.0000 -3.0000 -7.0000 0.8253 -0.3993 0.3380
-15 -6 4 0.0919 -15.0000 -6.0000 4.0000 0.8683 -0.3999 -0.2504
0 -3 -22 0.1583 0.0000 -3.0000 -22.0000 -0.3178 -0.3630 0.8780

loop_
_geom_angle_atom_site_label_1
_geom_angle_atom_site_label_2
_geom_angle_atom_site_label_3
_geom_angle
_geom_angle_site_symmetry_1
_geom_angle_site_symmetry_3
O1 Na1 Na1 40.57(3) 2_765 2_765
O1 Na1 Na1 41.79(3) . 2_765
O1 Na1 O1 82.35(5) . 2_765
O1 Na1 O2 170.06(5) 2_765 .
O1 Na1 O2 88.37(5) . .
O2 Na1 Na1 130.06(5) . 2_765
O3 Na1 Na1 120.53(5) . 2_765
O3 Na1 O1 120.69(6) . .
O3 Na1 O1 104.92(5) . 2_765
O3 Na1 O2 82.88(5) . .
O4 Na1 Na1 114.14(5) . 2_765
O4 Na1 O1 94.01(5) . 2_765
O4 Na1 O1 123.48(6) . .
O4 Na1 O2 88.12(5) . .
O4 Na1 O3 114.73(6) . .
Na1 O1 Na1 97.65(5) . 2_765
C1 O1 Na1 131.44(11) . 2_765
C1 O1 Na1 126.81(11) . .
C6 O2 Na1 128.84(10) . .
C6 O2 C7 112.92(13) . .
C7 O2 Na1 113.38(10) . .
C18 O5 C19 115.21(15) . .
C9 O3 Na1 130.86(12) . .
C1 N1 C4 113.15(15) . .
C1 N1 C5 124.69(15) . .
C5 N1 C4 121.66(14) . .
C13 O4 Na1 165.44(15) . .
C8 N2 C12 121.78(15) . .
C9 N2 C8 124.54(15) . .
C9 N2 C12 113.67(16) . .
C20 N4 C24 123.09(16) . .
C21 N4 C24 113.47(16) . .
C21 N4 C20 122.49(18) . .
C13 N3 C17 122.77(17) . .
C13 N3 C16 113.82(17) . .
C16 N3 C17 123.36(17) . .
C44 C43 B1 120.90(15) . .
C48 C43 C44 114.55(15) . .
C48 C43 B1 124.54(15) . .
C36 C31 C32 115.04(16) . .
C36 C31 B1 125.00(15) . .
C32 C31 B1 119.93(15) . .
C42 C37 C38 114.74(16) . .
C42 C37 B1 124.43(15) . .
C38 C37 B1 120.80(16) . .
C30 C25 B1 119.10(15) . .
C26 C25 C30 114.79(16) . .
C26 C25 B1 126.05(16) . .
C35 C36 C31 122.47(16) . .
C45 C44 C43 123.32(17) . .
O1 C1 N1 125.36(17) . .
O1 C1 C2 125.61(16) . .
N1 C1 C2 109.03(15) . .
C29 C30 C25 123.34(16) . .
C47 C48 C43 122.99(17) . .
C33 C32 C31 123.32(16) . .
C35 C34 C33 119.04(17) . .
C46 C45 C44 119.88(17) . .
C34 C35 C36 120.38(16) . .
C41 C42 C37 123.13(17) . .
C39 C38 C37 122.98(18) . .
C32 C33 C34 119.76(16) . .
C47 C46 C45 118.95(16) . .
C28 C29 C30 119.84(17) . .
C27 C26 C25 122.47(17) . .
N2 C8 C7 112.63(16) . .
C46 C47 C48 120.30(17) . .
C31 B1 C43 111.08(13) . .
C31 B1 C37 109.25(14) . .
C31 B1 C25 106.32(13) . .
C37 B1 C43 107.70(13) . .
C25 B1 C43 110.50(14) . .
C25 B1 C37 112.02(13) . .
C29 C28 C27 119.02(17) . .
C40 C39 C38 120.18(17) . .
C40 C41 C42 119.96(18) . .
N1 C4 C3 102.79(14) . .
C41 C40 C39 119.01(17) . .
N1 C5 C6 113.81(16) . .
O3 C9 N2 125.32(18) . .
O3 C9 C10 126.52(17) . .
N2 C9 C10 108.15(16) . .
C1 C2 C3 103.87(15) . .
O2 C6 C5 108.70(14) . .
O4 C13 N3 124.76(18) . .
O4 C13 C14 126.21(18) . .
N3 C13 C14 109.02(18) . .
C28 C27 C26 120.52(17) . .
O2 C7 C8 109.38(14) . .
N4 C24 C23 103.30(17) . .
C4 C3 C2 103.83(15) . .
N2 C12 C11 103.42(16) . .
C12 C11 C10 104.85(17) . .
N4 C20 C19 113.52(17) . .
C9 C10 C11 104.64(16) . .
N3 C17 C18 113.70(16) . .
N3 C16 C15 104.26(18) . .
O5 C18 C17 113.72(16) . .
C15 C14 C13 104.71(19) . .
O6 C21 N4 125.0(2) . .
O6 C21 C22 126.9(2) . .
N4 C21 C22 108.07(19) . .
O5 C19 C20 107.89(16) . .
C22 C23 C24 104.59(18) . .
C16 C15 C14 107.5(2) . .
C21 C22 C23 104.68(17) . .

loop_
_geom_bond_atom_site_label_1
_geom_bond_atom_site_label_2
_geom_bond_distance
_geom_bond_site_symmetry_2
Na1 Na1 3.5102(14) 2_765
Na1 O1 2.3600(13) 2_765
Na1 O1 2.3033(15) .
Na1 O2 2.4976(14) .
Na1 O3 2.2769(15) .
Na1 O4 2.2363(16) .
O1 Na1 2.3600(13) 2_765
O1 C1 1.246(2) .
O2 C6 1.421(2) .
O2 C7 1.441(2) .
O5 C18 1.419(2) .
O5 C19 1.422(3) .
O3 C9 1.238(2) .
N1 C1 1.337(2) .
N1 C4 1.466(2) .
N1 C5 1.458(2) .
O4 C13 1.232(2) .
N2 C8 1.446(2) .
N2 C9 1.343(2) .
N2 C12 1.466(2) .
O6 C21 1.227(3) .
N4 C24 1.460(3) .
N4 C20 1.448(2) .
N4 C21 1.352(3) .
N3 C13 1.339(2) .
N3 C17 1.453(3) .
N3 C16 1.453(3) .
C43 C44 1.408(2) .
C43 C48 1.406(2) .
C43 B1 1.649(3) .
C31 C36 1.399(2) .
C31 C32 1.409(2) .
C31 B1 1.640(3) .
C37 C42 1.402(3) .
C37 C38 1.408(2) .
C37 B1 1.648(2) .
C25 C30 1.409(2) .
C25 C26 1.400(2) .
C25 B1 1.647(3) .
C36 C35 1.395(2) .
C44 C45 1.391(2) .
C1 C2 1.509(3) .
C30 C29 1.388(2) .
C48 C47 1.392(2) .
C32 C33 1.383(3) .
C34 C35 1.384(2) .
C34 C33 1.387(3) .
C45 C46 1.389(3) .
C42 C41 1.394(2) .
C38 C39 1.388(2) .
C46 C47 1.384(3) .
C29 C28 1.382(3) .
C26 C27 1.397(3) .
C8 C7 1.520(3) .
C28 C27 1.382(3) .
C39 C40 1.386(3) .
C41 C40 1.385(3) .
C4 C3 1.529(3) .
C5 C6 1.511(3) .
C9 C10 1.506(3) .
C2 C3 1.533(3) .
C13 C14 1.506(3) .
C24 C23 1.521(3) .
C12 C11 1.513(3) .
C11 C10 1.518(3) .
C20 C19 1.512(3) .
C17 C18 1.512(3) .
C16 C15 1.500(4) .
C14 C15 1.503(3) .
C21 C22 1.509(3) .
C23 C22 1.519(3) .
